data_1557821
loop_
_publ_author_name
'Yang, Wei-Qun'
'Shao, Xue-Hua'
'Deng, Fang'
'Hu, Li-Jun'
'Xiong, Yu'
'Huang, Xiao-Jun'
'Fan, Chun-Lin'
'Jiang, Ren-Wang'
'Ye, Wen-Cai'
'Wang, Ying'

_publ_section_title
;
 Unprecedented Quassinoids from Eurycoma longifolia: Biogenetic Evidence
 and Antifeedant Effects
;
_journal_name_full 'Journal of Natural Products'
_journal_paper_doi 10.1021/acs.jnatprod.0c00244
_journal_year 2020
_chemical_absolute_configuration ad
_chemical_formula_moiety 'C20 H28 O8'
_chemical_formula_sum 'C20 H28 O8'
_chemical_formula_weight 396.42
_space_group_crystal_system orthorhombic
_space_group_IT_number 19
_space_group_name_Hall 'P 2ac 2ab'
_space_group_name_H-M_alt 'P 21 21 21'
_atom_sites_solution_hydrogens geom
_atom_sites_solution_primary iterative
_audit_creation_date 2019-06-17
_audit_creation_method
;
Olex2 1.2
(compiled 2018.05.29 svn.r3508 for OlexSys, GUI svn.r5506)
;
_cell_angle_alpha 90
_cell_angle_beta 90
_cell_angle_gamma 90
_cell_formula_units_Z 4
_cell_length_a 7.26550(10)
_cell_length_b 10.19270(10)
_cell_length_c 24.3238(3)
_cell_measurement_reflns_used 9645
_cell_measurement_temperature 100.00(10)
_cell_measurement_theta_max 73.6330
_cell_measurement_theta_min 4.2990
_cell_volume 1801.30(4)
_computing_cell_refinement 'CrysAlisPro 1.171.38.43f (Rigaku OD, 2015)'
_computing_data_collection 'CrysAlisPro 1.171.38.43f (Rigaku OD, 2015)'
_computing_data_reduction 'CrysAlisPro 1.171.38.43f (Rigaku OD, 2015)'
_computing_molecular_graphics 'Olex2 (Dolomanov et al., 2009)'
_computing_publication_material 'Olex2 (Dolomanov et al., 2009)'
_computing_structure_refinement 'ShelXL (Sheldrick, 2015)'
_computing_structure_solution 'olex2.solve (Bourhis et al., 2015)'
_diffrn_ambient_temperature 100.00(10)
_diffrn_detector_area_resol_mean 5.2684
_diffrn_detector_type AtlasS2
_diffrn_measured_fraction_theta_full 1.000
_diffrn_measured_fraction_theta_max 0.986
_diffrn_measurement_details
;
List of Runs (angles in degrees, time in seconds):

  # Type    Start    End  Width  t~exp~   \w     \q     \k     \f   Frames
--------------------------------------------------------------------------
  1  \w    -69.00  32.00   1.00    1.00    --  -41.11  57.00-180.00  101
  2  \w     23.00  97.00   1.00    1.00    --   41.11-125.00  90.00   74
  3  \w      1.00  82.00   1.00    1.00    --   41.11 -99.00 -60.00   81
  4  \w     94.00 178.00   1.00    1.00    --  106.95 125.00 -30.00   84
  5  \w     94.00 178.00   1.00    1.00    --  106.95 125.00  60.00   84
  6  \w     94.00 178.00   1.00    1.00    --  106.95 125.00-180.00   84
  7  \w     28.00 113.00   1.00    1.00    --  106.95-105.00 110.00   85
  8  \w     31.00 135.00   1.00    1.00    --  106.95 -30.00-180.00  104
  9  \w     81.00 178.00   1.00    1.00    --  106.95  45.00 150.00   97
 10  \w   -113.00 -13.00   1.00    1.00    --  -41.11 -57.00  60.00  100
 11  \w   -113.00 -13.00   1.00    1.00    --  -41.11 -57.00-150.00  100
 12  \w     79.00 178.00   1.00    1.00    --  106.95  30.00 -60.00   99
;
_diffrn_measurement_device 'four-circle diffractometer'
_diffrn_measurement_device_type 'SuperNova, Dual, Cu at zero, AtlasS2'
_diffrn_measurement_method '\w scans'
_diffrn_radiation_type CuK\a
_diffrn_radiation_wavelength 1.54184
_diffrn_reflns_av_R_equivalents 0.0243
_diffrn_reflns_av_unetI/netI 0.0203
_diffrn_reflns_Laue_measured_fraction_full 1.000
_diffrn_reflns_Laue_measured_fraction_max 0.986
_diffrn_reflns_limit_h_max 8
_diffrn_reflns_limit_h_min -8
_diffrn_reflns_limit_k_max 12
_diffrn_reflns_limit_k_min -12
_diffrn_reflns_limit_l_max 30
_diffrn_reflns_limit_l_min -27
_diffrn_reflns_number 11355
_diffrn_reflns_point_group_measured_fraction_full 1.000
_diffrn_reflns_point_group_measured_fraction_max 0.978
_diffrn_reflns_theta_full 67.684
_diffrn_reflns_theta_max 73.762
_diffrn_reflns_theta_min 3.634
_exptl_absorpt_coefficient_mu 0.943
_exptl_absorpt_correction_T_max 1.00000
_exptl_absorpt_correction_T_min 0.69247
_exptl_absorpt_correction_type multi-scan
_exptl_absorpt_process_details
;
CrysAlisPro 1.171.38.43f (Rigaku Oxford Diffraction, 2015)
Empirical absorption correction using spherical harmonics,
 implemented in SCALE3 ABSPACK scaling algorithm.
;
_exptl_crystal_colour colourless
_exptl_crystal_colour_primary colourless
_exptl_crystal_density_diffrn 1.462
_exptl_crystal_description block
_exptl_crystal_F_000 848
_exptl_crystal_size_max 0.17
_exptl_crystal_size_mid 0.14
_exptl_crystal_size_min 0.11
_refine_diff_density_max 0.225
_refine_diff_density_min -0.232
_refine_diff_density_rms 0.048
_refine_ls_abs_structure_details
;
 Flack x determined using 1440 quotients [(I+)-(I-)]/[(I+)+(I-)]
 (Parsons, Flack and Wagner, Acta Cryst. B69 (2013) 249-259).
;
_refine_ls_abs_structure_Flack -0.05(6)
_refine_ls_extinction_method none
_refine_ls_goodness_of_fit_ref 1.072
_refine_ls_hydrogen_treatment constr
_refine_ls_matrix_type full
_refine_ls_number_parameters 261
_refine_ls_number_reflns 3565
_refine_ls_number_restraints 0
_refine_ls_restrained_S_all 1.072
_refine_ls_R_factor_all 0.0318
_refine_ls_R_factor_gt 0.0315
_refine_ls_shift/su_max 0.000
_refine_ls_shift/su_mean 0.000
_refine_ls_structure_factor_coef Fsqd
_refine_ls_weighting_details 'w=1/[\s^2^(Fo^2^)+(0.0514P)^2^+0.4118P] where P=(Fo^2^+2Fc^2^)/3'
_refine_ls_weighting_scheme calc
_refine_ls_wR_factor_gt 0.0832
_refine_ls_wR_factor_ref 0.0836
_reflns_Friedel_coverage 0.711
_reflns_Friedel_fraction_full 1.000
_reflns_Friedel_fraction_max 0.967
_reflns_number_gt 3526
_reflns_number_total 3565
_reflns_threshold_expression 'I > 2\s(I)'
_cod_data_source_file np0c00244_si_002.cif
_cod_data_source_block 19-el2
_cod_database_code 1557821
_shelx_shelxl_version_number 2017/1
_shelx_space_group_comment
;
The symmetry employed for this shelxl refinement is uniquely defined
by the following loop, which should always be used as a source of
symmetry information in preference to the above space-group names.
They are only intended as comments.
;
_olex2_refinement_description
;
1. Fixed Uiso
 At 1.2 times of:
  All C(H) groups, All C(H,H) groups
 At 1.5 times of:
  All C(H,H,H) groups, All O(H) groups
2.a Ternary CH refined with riding coordinates:
 C1(H1), C4(H4), C5(H5), C9(H9), C11(H11), C12(H12), C13(H13), C15(H15)
2.b Secondary CH2 refined with riding coordinates:
 C3(H3A,H3B), C6(H6A,H6B)
2.c Idealised Me refined as rotating group:
 C18(H18A,H18B,H18C), C19(H19A,H19B,H19C), C29(H29A,H29B,H29C), C30(H30A,H30B,
 H30C)
2.d Idealised tetrahedral OH refined as rotating group:
 O2(H2), O3(H3), O7(H7), O8(H8)
;
_olex2_submission_special_instructions 'No special instructions were received'
_oxdiff_exptl_absorpt_empirical_details
;
Empirical correction (ABSPACK) includes:
- Absorption correction using spherical harmonics
- Frame scaling
- Detector area scaling
;

loop_
_space_group_symop_operation_xyz
'x, y, z'
'-x+1/2, -y, z+1/2'
'-x, y+1/2, -z+1/2'
'x+1/2, -y+1/2, -z'

loop_
_atom_site_label
_atom_site_type_symbol
_atom_site_fract_x
_atom_site_fract_y
_atom_site_fract_z
_atom_site_U_iso_or_equiv
_atom_site_adp_type
_atom_site_occupancy
_atom_site_site_symmetry_order
_atom_site_calc_flag
_atom_site_refinement_flags_posn
_atom_site_refinement_flags_adp
_atom_site_refinement_flags_occupancy
_atom_site_disorder_assembly
_atom_site_disorder_group
C1 C 0.6463(3) 0.38487(19) 0.70856(8) 0.0125(4) Uani 1 1 d . . . . .
H1 H 0.546651 0.445882 0.717690 0.015 Uiso 1 1 calc R . . . .
C2 C 0.5685(3) 0.24561(19) 0.70531(8) 0.0139(4) Uani 1 1 d . . . . .
C3 C 0.4278(3) 0.2209(2) 0.66150(8) 0.0171(4) Uani 1 1 d . . . . .
H3A H 0.317520 0.271323 0.669135 0.021 Uiso 1 1 calc R . . . .
H3B H 0.395002 0.128629 0.661074 0.021 Uiso 1 1 calc R . . . .
C4 C 0.5071(3) 0.26087(19) 0.60514(8) 0.0152(4) Uani 1 1 d . . . . .
H4 H 0.614385 0.205439 0.597668 0.018 Uiso 1 1 calc R . . . .
C5 C 0.5731(3) 0.40449(18) 0.60863(7) 0.0125(4) Uani 1 1 d . . . . .
H5 H 0.467913 0.456302 0.621465 0.015 Uiso 1 1 calc R . . . .
C6 C 0.6253(3) 0.45844(19) 0.55198(8) 0.0142(4) Uani 1 1 d . . . . .
H6A H 0.714900 0.399774 0.535549 0.017 Uiso 1 1 calc R . . . .
H6B H 0.516563 0.457249 0.528850 0.017 Uiso 1 1 calc R . . . .
C7 C 0.7042(3) 0.59650(19) 0.55164(7) 0.0121(4) Uani 1 1 d . . . . .
C8 C 0.8554(3) 0.62334(18) 0.59372(8) 0.0115(4) Uani 1 1 d . . . . .
C9 C 0.7742(3) 0.57391(18) 0.65017(7) 0.0108(4) Uani 1 1 d . . . . .
H9 H 0.651435 0.613778 0.650665 0.013 Uiso 1 1 calc R . . . .
C10 C 0.7300(3) 0.42374(18) 0.65193(7) 0.0117(4) Uani 1 1 d . . . . .
C11 C 0.8685(3) 0.63895(19) 0.69928(8) 0.0129(4) Uani 1 1 d . . . . .
H11 H 0.806849 0.611330 0.733189 0.015 Uiso 1 1 calc R . . . .
C12 C 0.8515(3) 0.78878(19) 0.69329(8) 0.0132(4) Uani 1 1 d . . . . .
H12 H 0.910397 0.829645 0.725225 0.016 Uiso 1 1 calc R . . . .
C13 C 0.9455(3) 0.83941(19) 0.64201(8) 0.0130(4) Uani 1 1 d . . . . .
H13 H 1.073565 0.809338 0.642710 0.016 Uiso 1 1 calc R . . . .
C14 C 0.8519(3) 0.77662(19) 0.59302(8) 0.0123(4) Uani 1 1 d . . . . .
C15 C 0.6445(3) 0.80290(18) 0.59097(8) 0.0127(4) Uani 1 1 d . . . . .
H15 H 0.622274 0.879167 0.567355 0.015 Uiso 1 1 calc R . . . .
C16 C 0.5553(3) 0.82813(18) 0.64717(8) 0.0130(4) Uani 1 1 d . . . . .
C18 C 0.9466(3) 0.98949(19) 0.63980(8) 0.0173(4) Uani 1 1 d . . . . .
H18A H 1.009371 1.017916 0.607175 0.026 Uiso 1 1 calc GR . . . .
H18B H 1.008931 1.023325 0.671585 0.026 Uiso 1 1 calc GR . . . .
H18C H 0.822292 1.021342 0.639256 0.026 Uiso 1 1 calc GR . . . .
C19 C 0.8983(3) 0.33464(19) 0.64246(8) 0.0144(4) Uani 1 1 d . . . . .
H19A H 0.918839 0.324512 0.603705 0.022 Uiso 1 1 calc GR . . . .
H19B H 0.876155 0.250254 0.658687 0.022 Uiso 1 1 calc GR . . . .
H19C H 1.004947 0.373650 0.659097 0.022 Uiso 1 1 calc GR . . . .
C29 C 0.3646(3) 0.2356(2) 0.56027(9) 0.0220(5) Uani 1 1 d . . . . .
H29A H 0.322463 0.146477 0.562628 0.033 Uiso 1 1 calc GR . . . .
H29B H 0.419377 0.250279 0.524895 0.033 Uiso 1 1 calc GR . . . .
H29C H 0.262254 0.294055 0.565078 0.033 Uiso 1 1 calc GR . . . .
C30 C 1.0451(3) 0.5702(2) 0.57647(8) 0.0153(4) Uani 1 1 d . . . . .
H30A H 1.100527 0.629370 0.550598 0.023 Uiso 1 1 calc GR . . . .
H30B H 1.030606 0.485522 0.559773 0.023 Uiso 1 1 calc GR . . . .
H30C H 1.122554 0.562662 0.608297 0.023 Uiso 1 1 calc GR . . . .
O1 O 0.6245(2) 0.15899(14) 0.73531(6) 0.0192(3) Uani 1 1 d . . . . .
O2 O 0.78221(19) 0.39091(14) 0.74995(5) 0.0161(3) Uani 1 1 d . . . . .
H2 H 0.736770 0.370119 0.779548 0.024 Uiso 1 1 calc GR . . . .
O3 O 1.0562(2) 0.60103(14) 0.70159(6) 0.0169(3) Uani 1 1 d . . . . .
H3 H 1.108909 0.643556 0.725480 0.025 Uiso 1 1 calc GR . . . .
O4 O 0.65561(18) 0.82581(13) 0.69344(5) 0.0138(3) Uani 1 1 d . . . . .
O5 O 0.3942(2) 0.85502(15) 0.64981(6) 0.0189(3) Uani 1 1 d . . . . .
O6 O 0.56081(19) 0.68906(13) 0.56585(5) 0.0128(3) Uani 1 1 d . . . . .
O7 O 0.77279(19) 0.62548(14) 0.49822(5) 0.0147(3) Uani 1 1 d . . . . .
H7 H 0.686407 0.633552 0.476787 0.022 Uiso 1 1 calc GR . . . .
O8 O 0.9357(2) 0.82995(14) 0.54481(5) 0.0148(3) Uani 1 1 d . . . . .
H8 H 0.903142 0.787632 0.517838 0.022 Uiso 1 1 calc GR . . . .

loop_
_atom_site_aniso_label
_atom_site_aniso_U_11
_atom_site_aniso_U_22
_atom_site_aniso_U_33
_atom_site_aniso_U_23
_atom_site_aniso_U_13
_atom_site_aniso_U_12
C1 0.0089(9) 0.0171(9) 0.0114(8) 0.0012(7) -0.0008(7) 0.0014(7)
C2 0.0096(9) 0.0179(9) 0.0142(8) 0.0012(7) 0.0037(7) 0.0016(8)
C3 0.0160(10) 0.0154(9) 0.0199(10) 0.0029(7) -0.0024(8) -0.0022(8)
C4 0.0152(9) 0.0134(9) 0.0169(10) -0.0004(7) -0.0025(8) -0.0011(7)
C5 0.0115(9) 0.0133(9) 0.0125(8) -0.0008(7) -0.0009(7) -0.0007(8)
C6 0.0145(10) 0.0156(9) 0.0124(8) -0.0017(7) -0.0019(7) 0.0006(8)
C7 0.0114(9) 0.0144(9) 0.0104(8) 0.0010(7) 0.0010(7) 0.0025(8)
C8 0.0106(9) 0.0135(9) 0.0105(8) 0.0005(7) -0.0009(7) 0.0001(7)
C9 0.0093(9) 0.0135(8) 0.0096(8) 0.0013(7) -0.0003(7) 0.0013(7)
C10 0.0097(9) 0.0138(8) 0.0115(8) 0.0006(7) -0.0002(7) 0.0008(7)
C11 0.0100(9) 0.0169(9) 0.0118(8) -0.0001(7) -0.0021(7) -0.0012(7)
C12 0.0101(9) 0.0170(9) 0.0126(9) -0.0012(7) -0.0007(7) -0.0013(7)
C13 0.0108(9) 0.0143(9) 0.0141(9) 0.0000(7) 0.0003(7) -0.0008(7)
C14 0.0120(9) 0.0146(9) 0.0104(8) 0.0019(7) 0.0022(7) -0.0006(8)
C15 0.0125(9) 0.0115(8) 0.0140(9) -0.0008(7) 0.0000(7) 0.0012(7)
C16 0.0127(9) 0.0111(8) 0.0153(9) -0.0008(7) 0.0004(7) -0.0006(7)
C18 0.0176(10) 0.0148(9) 0.0195(9) -0.0007(8) 0.0002(8) -0.0028(8)
C19 0.0115(9) 0.0140(9) 0.0178(9) 0.0004(8) 0.0013(7) 0.0008(8)
C29 0.0227(12) 0.0211(10) 0.0221(10) -0.0017(8) -0.0040(9) -0.0066(9)
C30 0.0117(9) 0.0177(9) 0.0163(9) 0.0012(7) 0.0010(7) 0.0009(8)
O1 0.0189(7) 0.0165(7) 0.0222(7) 0.0062(6) -0.0024(6) -0.0001(6)
O2 0.0143(7) 0.0229(7) 0.0110(6) 0.0041(5) -0.0025(5) -0.0023(6)
O3 0.0110(7) 0.0198(7) 0.0199(7) -0.0016(6) -0.0058(5) -0.0007(6)
O4 0.0106(7) 0.0160(6) 0.0147(6) -0.0024(5) 0.0013(5) 0.0003(6)
O5 0.0121(7) 0.0259(8) 0.0188(7) -0.0045(6) 0.0016(6) 0.0026(6)
O6 0.0113(7) 0.0130(6) 0.0141(6) -0.0017(5) -0.0012(5) 0.0013(5)
O7 0.0145(7) 0.0202(7) 0.0096(6) 0.0011(5) -0.0003(5) 0.0002(6)
O8 0.0153(7) 0.0171(7) 0.0119(6) 0.0016(5) 0.0022(5) -0.0021(6)

loop_
_atom_type_symbol
_atom_type_description
_atom_type_scat_dispersion_real
_atom_type_scat_dispersion_imag
_atom_type_scat_source
C C 0.0181 0.0091 'International Tables Vol C Tables 4.2.6.8 and 6.1.1.4'
H H 0.0000 0.0000 'International Tables Vol C Tables 4.2.6.8 and 6.1.1.4'
O O 0.0492 0.0322 'International Tables Vol C Tables 4.2.6.8 and 6.1.1.4'

loop_
_geom_angle_atom_site_label_1
_geom_angle_atom_site_label_2
_geom_angle_atom_site_label_3
_geom_angle
_geom_angle_site_symmetry_1
_geom_angle_site_symmetry_3
_geom_angle_publ_flag
C2 C1 C10 109.56(15) . . ?
O2 C1 C2 109.62(15) . . ?
O2 C1 C10 110.28(15) . . ?
C3 C2 C1 116.42(16) . . ?
O1 C2 C1 121.31(18) . . ?
O1 C2 C3 122.20(18) . . ?
C2 C3 C4 109.46(17) . . ?
C3 C4 C5 108.55(16) . . ?
C29 C4 C3 109.75(17) . . ?
C29 C4 C5 114.24(17) . . ?
C4 C5 C10 112.50(15) . . ?
C6 C5 C4 111.61(15) . . ?
C6 C5 C10 112.35(16) . . ?
C7 C6 C5 115.52(15) . . ?
C6 C7 C8 115.71(15) . . ?
O6 C7 C6 109.33(15) . . ?
O6 C7 C8 103.95(14) . . ?
O7 C7 C6 109.23(15) . . ?
O7 C7 C8 108.84(15) . . ?
O7 C7 O6 109.58(14) . . ?
C7 C8 C9 104.89(15) . . ?
C7 C8 C14 99.21(15) . . ?
C7 C8 C30 113.51(15) . . ?
C14 C8 C9 108.82(15) . . ?
C30 C8 C9 117.40(15) . . ?
C30 C8 C14 111.32(16) . . ?
C10 C9 C8 114.40(14) . . ?
C11 C9 C8 111.95(16) . . ?
C11 C9 C10 119.67(15) . . ?
C1 C10 C5 106.20(15) . . ?
C1 C10 C9 110.68(14) . . ?
C5 C10 C9 104.70(14) . . ?
C19 C10 C1 107.00(15) . . ?
C19 C10 C5 113.83(15) . . ?
C19 C10 C9 114.19(15) . . ?
C9 C11 C12 108.67(15) . . ?
O3 C11 C9 110.12(16) . . ?
O3 C11 C12 110.59(16) . . ?
C13 C12 C11 112.34(16) . . ?
O4 C12 C11 109.39(15) . . ?
O4 C12 C13 110.56(15) . . ?
C12 C13 C14 107.58(16) . . ?
C12 C13 C18 111.86(16) . . ?
C14 C13 C18 113.41(16) . . ?
C13 C14 C8 113.99(16) . . ?
C13 C14 C15 113.18(16) . . ?
C15 C14 C8 101.04(15) . . ?
O8 C14 C8 112.48(15) . . ?
O8 C14 C13 107.08(15) . . ?
O8 C14 C15 109.04(16) . . ?
C14 C15 C16 114.57(16) . . ?
O6 C15 C14 106.69(15) . . ?
O6 C15 C16 109.48(15) . . ?
O4 C16 C15 121.02(16) . . ?
O5 C16 C15 119.74(17) . . ?
O5 C16 O4 119.19(17) . . ?
C16 O4 C12 121.84(15) . . ?
C15 O6 C7 108.76(14) . . ?

loop_
_geom_bond_atom_site_label_1
_geom_bond_atom_site_label_2
_geom_bond_distance
_geom_bond_site_symmetry_2
_geom_bond_publ_flag
C1 C2 1.530(3) . ?
C1 C10 1.557(2) . ?
C1 O2 1.411(2) . ?
C2 C3 1.498(3) . ?
C2 O1 1.215(2) . ?
C3 C4 1.542(3) . ?
C4 C5 1.543(3) . ?
C4 C29 1.526(3) . ?
C5 C6 1.531(3) . ?
C5 C10 1.564(3) . ?
C6 C7 1.519(3) . ?
C7 C8 1.526(3) . ?
C7 O6 1.447(2) . ?
C7 O7 1.423(2) . ?
C8 C9 1.577(2) . ?
C8 C14 1.563(3) . ?
C8 C30 1.539(3) . ?
C9 C10 1.565(3) . ?
C9 C11 1.529(2) . ?
C10 C19 1.541(3) . ?
C11 C12 1.539(3) . ?
C11 O3 1.418(2) . ?
C12 C13 1.513(3) . ?
C12 O4 1.472(2) . ?
C13 C14 1.514(3) . ?
C13 C18 1.531(3) . ?
C14 C15 1.531(3) . ?
C14 O8 1.429(2) . ?
C15 C16 1.534(3) . ?
C15 O6 1.445(2) . ?
C16 O4 1.341(2) . ?
C16 O5 1.204(3) . ?
